data_4021753
loop_
_publ_author_name
'Shin-ichiro Kato'
'Taisuke Matsumoto'
'Keiko Ideta'
'Toshiaki Shimasaki'
'Kenta Goto'
'Teruo Shinmyozu'

_publ_contact_author_address
;
Institute for Materials Chemistry and Engineering (IMCE),
6-10-1 Higashi-ku, Fukuoka 812-8581, Japan
;
_publ_contact_author_email shinmyo@ms.ifoc.kyushu-u.ac.jp
_publ_contact_author_fax '+81 92 642 2735'
_publ_contact_author_name 'Prof Teruo Shinmyozu'
_publ_contact_author_phone '+81 92 642 2716'
_publ_section_title
;
 Supramolecular Assemblies and Redox Modulation of Pyromellitic
 Diimide-Based Cyclophane via Noncovalent Interactions with Naphthol
;
_journal_name_full 'Journal of Organic Chemistry'
_journal_page_first 4723
_journal_page_last 4733
_journal_paper_doi 10.1021/jo0600196
_journal_volume 71
_journal_year 2006
_chemical_formula_moiety 'C72 H68 N4 O14 '
_chemical_formula_sum 'C72 H68 N4 O14'
_chemical_formula_weight 1213.35
_space_group_IT_number 14
_symmetry_cell_setting monoclinic
_symmetry_space_group_name_Hall '-P 2yab'
_symmetry_space_group_name_H-M 'P 1 21/a 1'
_cell_angle_alpha 90.0000
_cell_angle_beta 104.6339(15)
_cell_angle_gamma 90.0000
_cell_formula_units_Z 2
_cell_length_a 8.061(4)
_cell_length_b 24.011(10)
_cell_length_c 15.935(7)
_cell_measurement_reflns_used 5264
_cell_measurement_temperature 123.1
_cell_measurement_theta_max 27.5
_cell_measurement_theta_min 3.1
_cell_volume 2984(2)
_computing_cell_refinement CrystalClear
_computing_data_collection CrystalClear
_computing_data_reduction CrystalStructure
_computing_publication_material 'CrystalStructure 3.7.0'
_computing_structure_refinement CRYSTALS
_diffrn_detector_area_resol_mean 7.31
_diffrn_measured_fraction_theta_full 0.982
_diffrn_measured_fraction_theta_max 0.982
_diffrn_measurement_device_type 'Rigaku Saturn'
_diffrn_measurement_method \w
_diffrn_radiation_type 'Mo K\a'
_diffrn_radiation_wavelength 0.71070
_diffrn_reflns_av_R_equivalents 0.065
_diffrn_reflns_limit_h_max 10
_diffrn_reflns_limit_h_min -10
_diffrn_reflns_limit_k_max 31
_diffrn_reflns_limit_k_min -31
_diffrn_reflns_limit_l_max 20
_diffrn_reflns_limit_l_min -20
_diffrn_reflns_number 30122
_diffrn_reflns_theta_full 27.48
_diffrn_reflns_theta_max 27.48
_exptl_absorpt_coefficient_mu 0.094
_exptl_absorpt_correction_T_max 0.994
_exptl_absorpt_correction_T_min 0.892
_exptl_absorpt_correction_type multi-scan
_exptl_absorpt_process_details 'Jacobson, R. (1998) Private communication'
_exptl_crystal_colour yellow
_exptl_crystal_density_diffrn 1.350
_exptl_crystal_density_method 'not measured'
_exptl_crystal_description prism
_exptl_crystal_F_000 1280.00
_exptl_crystal_size_max 0.14
_exptl_crystal_size_mid 0.08
_exptl_crystal_size_min 0.06
_refine_diff_density_max 0.52
_refine_diff_density_min -0.52
_refine_ls_extinction_coef 79(34)
_refine_ls_extinction_method 'Larson (1970) Crystallographic Computing eq. 22'
_refine_ls_goodness_of_fit_ref 1.003
_refine_ls_hydrogen_treatment refall
_refine_ls_number_parameters 454
_refine_ls_number_reflns 6719
_refine_ls_R_factor_gt 0.0478
_refine_ls_shift/su_max 0.0000
_refine_ls_structure_factor_coef Fsqd
_refine_ls_weighting_details 'w = 1/[0.7800\s(Fo^2^)]/(4Fo^2^)'
_refine_ls_weighting_scheme calc
_refine_ls_wR_factor_ref 0.1297
_reflns_number_gt 3525
_reflns_number_total 6719
_reflns_threshold_expression F^2^>2.0\s(F^2^)
_cod_data_source_file jo0600196si20060419_064418_2.cif
_cod_original_sg_symbol_H-M 'P 21/a'
_cod_original_formula_sum 'C72 H68 N4 O14 '
_cod_database_code 4021753

loop_
_symmetry_equiv_pos_site_id
_symmetry_equiv_pos_as_xyz
1 +X,+Y,+Z
2 1/2-X,1/2+Y,-Z
3 -X,-Y,-Z
4 1/2+X,1/2-Y,+Z

loop_
_atom_site_label
_atom_site_type_symbol
_atom_site_fract_x
_atom_site_fract_y
_atom_site_fract_z
_atom_site_U_iso_or_equiv
_atom_site_adp_type
_atom_site_occupancy
_atom_site_symmetry_multiplicity
_atom_site_calc_flag
_atom_site_refinement_flags
O(1) O 0.0502(2) 0.16124(6) 0.69659(9) 0.0240(4) Uani 1.00 1 d .
O(2) O 0.41762(19) 0.01621(6) 0.69480(9) 0.0244(4) Uani 1.00 1 d .
O(3) O -0.22302(19) -0.01609(6) 0.69499(9) 0.0246(4) Uani 1.00 1 d .
O(4) O 0.1463(2) -0.16119(6) 0.69650(10) 0.0247(4) Uani 1.00 1 d .
O(5) O 0.38551(18) 0.08942(6) 0.98783(9) 0.0191(3) Uani 1.00 1 d .
O(6) O 0.10237(19) -0.08944(6) 0.98770(9) 0.0195(4) Uani 1.00 1 d .
O(7) O 0.6855(4) 0.07424(13) 0.5776(2) 0.0262(9) Uani 0.50 1 d P
O(8) O 0.6074(4) 0.07393(13) 0.4225(2) 0.0279(9) Uani 0.50 1 d P
N(1) N 0.2491(2) 0.08935(6) 0.71800(11) 0.0163(4) Uani 1.00 1 d .
N(2) N -0.0313(2) -0.08939(6) 0.71814(11) 0.0166(4) Uani 1.00 1 d .
C(1) C 0.1262(2) 0.12530(9) 0.66832(13) 0.0175(5) Uani 1.00 1 d .
C(2) C 0.3127(2) 0.05196(9) 0.66722(12) 0.0173(5) Uani 1.00 1 d .
C(3) C 0.1116(2) 0.10927(9) 0.57617(12) 0.0161(5) Uani 1.00 1 d .
C(4) C 0.2230(2) 0.06517(9) 0.57576(12) 0.0163(5) Uani 1.00 1 d .
C(5) C 0.2438(2) 0.04105(9) 0.49988(13) 0.0166(5) Uani 1.00 1 d .
C(6) C 0.0131(2) 0.13279(9) 0.50000(13) 0.0177(5) Uani 1.00 1 d .
C(7) C 0.3102(2) 0.09240(9) 0.81200(12) 0.0178(5) Uani 1.00 1 d .
C(8) C 0.2522(2) 0.04442(9) 0.85839(12) 0.0157(5) Uani 1.00 1 d .
C(9) C 0.2961(2) 0.04401(9) 0.94921(12) 0.0150(5) Uani 1.00 1 d .
C(10) C 0.2474(2) 0.00001(9) 0.99447(12) 0.0159(5) Uani 1.00 1 d .
C(11) C 0.1529(2) -0.04394(9) 0.94907(12) 0.0160(5) Uani 1.00 1 d .
C(12) C 0.1061(2) -0.04446(9) 0.85848(12) 0.0157(5) Uani 1.00 1 d .
C(13) C 0.1582(2) -0.00003(9) 0.81564(12) 0.0160(5) Uani 1.00 1 d .
C(14) C 0.0023(2) -0.09242(9) 0.81210(12) 0.0175(5) Uani 1.00 1 d .
C(15) C -0.1455(2) -0.05186(9) 0.66712(12) 0.0174(5) Uani 1.00 1 d .
C(16) C 0.0422(2) -0.12537(9) 0.66826(13) 0.0179(5) Uani 1.00 1 d .
C(17) C -0.1473(2) -0.06497(9) 0.57561(12) 0.0162(5) Uani 1.00 1 d .
C(18) C -0.0357(2) -0.10926(9) 0.57600(12) 0.0167(5) Uani 1.00 1 d .
C(19) C 0.4467(2) 0.08899(9) 1.08106(12) 0.0187(5) Uani 1.00 1 d .
C(20) C 0.5245(2) 0.14526(9) 1.10782(13) 0.0207(5) Uani 1.00 1 d .
C(21) C 0.3913(2) 0.19087(10) 1.10017(16) 0.0248(6) Uani 1.00 1 d .
C(22) C 0.4671(3) 0.24721(11) 1.1323(2) 0.0404(8) Uani 1.00 1 d .
C(23) C 0.1348(2) -0.08899(9) 1.08110(12) 0.0182(5) Uani 1.00 1 d .
C(24) C 0.0832(2) -0.14524(9) 1.10776(13) 0.0199(5) Uani 1.00 1 d .
C(25) C 0.2088(2) -0.19084(10) 1.09987(16) 0.0249(6) Uani 1.00 1 d .
C(26) C 0.1653(3) -0.24714(11) 1.1325(2) 0.0409(8) Uani 1.00 1 d .
C(27) C 0.6025(2) 0.12390(10) 0.58076(14) 0.0238(6) Uani 1.00 1 d .
C(28) C 0.5946(3) 0.14820(11) 0.65733(16) 0.0312(7) Uani 1.00 1 d .
C(29) C 0.4962(3) 0.19664(11) 0.65683(17) 0.0332(7) Uani 1.00 1 d .
C(30) C 0.4083(3) 0.22001(11) 0.58096(17) 0.0305(7) Uani 1.00 1 d .
C(31) C 0.4162(2) 0.19677(9) 0.50020(16) 0.0223(5) Uani 1.00 1 d .
C(32) C 0.3273(3) 0.22007(11) 0.41917(17) 0.0307(7) Uani 1.00 1 d .
C(33) C 0.3396(3) 0.19646(11) 0.34327(17) 0.0333(7) Uani 1.00 1 d .
C(34) C 0.4369(3) 0.14811(11) 0.34243(16) 0.0303(7) Uani 1.00 1 d .
C(35) C 0.5220(2) 0.12379(10) 0.41936(14) 0.0238(6) Uani 1.00 1 d .
C(36) C 0.5156(2) 0.14801(9) 0.50008(14) 0.0200(5) Uani 1.00 1 d .
H(1) H 0.3197 0.0108 0.4999 0.020 Uiso 1.00 1 c R
H(2) H -0.0635 0.1628 0.5001 0.022 Uiso 1.00 1 c R
H(3) H 0.4320 0.0926 0.8267 0.021 Uiso 1.00 1 c R
H(4) H 0.2699 0.1261 0.8311 0.021 Uiso 1.00 1 c R
H(5) H 0.2789 -0.0003 1.0561 0.019 Uiso 1.00 1 c R
H(6) H 0.1275 -0.0001 0.7540 0.019 Uiso 1.00 1 c R
H(7) H -0.1047 -0.0926 0.8269 0.021 Uiso 1.00 1 c R
H(8) H 0.0618 -0.1261 0.8313 0.021 Uiso 1.00 1 c R
H(9) H 0.3538 0.0826 1.1065 0.022 Uiso 1.00 1 c R
H(10) H 0.5301 0.0605 1.0987 0.022 Uiso 1.00 1 c R
H(11) H 0.5885 0.1434 1.1667 0.025 Uiso 1.00 1 c R
H(12) H 0.5989 0.1545 1.0722 0.024 Uiso 1.00 1 c R
H(13) H 0.3320 0.1943 1.0408 0.029 Uiso 1.00 1 c R
H(14) H 0.3128 0.1805 1.1329 0.029 Uiso 1.00 1 c R
H(15) H 0.4722 0.2509 1.1923 0.048 Uiso 1.00 1 c R
H(16) H 0.3982 0.2762 1.1009 0.048 Uiso 1.00 1 c R
H(17) H 0.5795 0.2496 1.1240 0.048 Uiso 1.00 1 c R
H(18) H 0.2531 -0.0827 1.1066 0.022 Uiso 1.00 1 c R
H(19) H 0.0691 -0.0605 1.0987 0.022 Uiso 1.00 1 c R
H(20) H 0.0776 -0.1435 1.1665 0.024 Uiso 1.00 1 c R
H(21) H -0.0265 -0.1545 1.0720 0.024 Uiso 1.00 1 c R
H(22) H 0.2083 -0.1944 1.0404 0.030 Uiso 1.00 1 c R
H(23) H 0.3200 -0.1802 1.1323 0.030 Uiso 1.00 1 c R
H(24) H 0.2205 -0.2506 1.1924 0.052 Uiso 1.00 1 c R
H(25) H 0.2027 -0.2762 1.1012 0.052 Uiso 1.00 1 c R
H(26) H 0.0447 -0.2496 1.1244 0.052 Uiso 1.00 1 c R
H(27) H 0.6547 0.1321 0.7109 0.036 Uiso 1.00 1 c R
H(28) H 0.4930 0.2136 0.7103 0.040 Uiso 1.00 1 c R
H(29) H 0.3400 0.2521 0.5821 0.037 Uiso 1.00 1 c R
H(30) H 0.2581 0.2522 0.4180 0.037 Uiso 1.00 1 c R
H(31) H 0.2827 0.2132 0.2897 0.040 Uiso 1.00 1 c R
H(32) H 0.4440 0.1320 0.2890 0.037 Uiso 1.00 1 c R
H(33) H 0.729(6) 0.0543(19) 0.6301(18) 0.0380 Uiso 0.50 1 c P
H(34) H 0.593(6) 0.0554(19) 0.3685(16) 0.0380 Uiso 0.50 1 c P
H(35) H 0.6670 0.0904 0.5816 0.038 Uiso 0.50 1 c UP
H(36) H 0.5858 0.0903 0.4186 0.038 Uiso 0.50 1 c UP

loop_
_atom_site_aniso_label
_atom_site_aniso_U_11
_atom_site_aniso_U_22
_atom_site_aniso_U_33
_atom_site_aniso_U_12
_atom_site_aniso_U_13
_atom_site_aniso_U_23
O(1) 0.0327(9) 0.0236(9) 0.0166(8) 0.0081(7) 0.0078(6) -0.0002(6)
O(2) 0.0271(8) 0.0267(9) 0.0182(8) 0.0088(7) 0.0037(6) 0.0040(6)
O(3) 0.0262(8) 0.0278(9) 0.0196(8) 0.0071(7) 0.0053(6) -0.0058(6)
O(4) 0.0296(9) 0.0232(9) 0.0184(8) 0.0078(7) 0.0008(6) 0.0001(6)
O(5) 0.0264(8) 0.0178(7) 0.0109(7) -0.0042(6) 0.0009(6) -0.0019(6)
O(6) 0.0292(8) 0.0172(7) 0.0120(7) -0.0036(6) 0.0050(6) 0.0021(6)
O(7) 0.0364(19) 0.0220(18) 0.0202(17) 0.0094(14) 0.0069(14) 0.0022(13)
O(8) 0.0330(19) 0.026(2) 0.0226(18) 0.0098(14) 0.0037(14) -0.0010(14)
N(1) 0.0205(9) 0.0162(9) 0.0116(8) 0.0010(7) 0.0031(7) 0.0013(7)
N(2) 0.0211(9) 0.0158(9) 0.0115(8) 0.0004(7) 0.0015(7) -0.0026(7)
C(1) 0.0190(11) 0.0168(11) 0.0161(11) -0.0010(8) 0.0036(8) 0.0014(8)
C(2) 0.0182(11) 0.0185(11) 0.0156(11) -0.0008(8) 0.0051(8) 0.0018(8)
C(3) 0.0186(11) 0.0170(11) 0.0140(10) -0.0015(8) 0.0062(8) 0.0005(8)
C(4) 0.0168(10) 0.0166(11) 0.0154(11) -0.0014(8) 0.0038(8) 0.0020(8)
C(5) 0.0169(10) 0.0158(11) 0.0172(10) 0.0013(8) 0.0043(8) -0.0004(9)
C(6) 0.0179(10) 0.0197(11) 0.0155(10) 0.0010(8) 0.0039(8) 0.0003(9)
C(7) 0.0210(11) 0.0192(11) 0.0123(10) -0.0013(8) 0.0025(8) -0.0003(8)
C(8) 0.0181(10) 0.0162(11) 0.0134(10) 0.0028(8) 0.0052(8) 0.0010(8)
C(9) 0.0159(10) 0.0159(11) 0.0118(10) 0.0003(8) 0.0007(8) -0.0016(8)
C(10) 0.0198(10) 0.0181(11) 0.0086(9) 0.0018(8) 0.0013(8) 0.0011(9)
C(11) 0.0176(10) 0.0163(11) 0.0149(10) 0.0017(8) 0.0056(8) 0.0025(8)
C(12) 0.0167(10) 0.0162(11) 0.0129(10) 0.0021(8) 0.0015(8) -0.0003(8)
C(13) 0.0179(10) 0.0183(10) 0.0117(9) 0.0030(8) 0.0036(8) 0.0001(8)
C(14) 0.0209(11) 0.0189(11) 0.0130(10) -0.0013(8) 0.0050(8) -0.0002(8)
C(15) 0.0182(11) 0.0180(11) 0.0151(11) -0.0025(8) 0.0024(8) -0.0005(8)
C(16) 0.0185(10) 0.0182(11) 0.0165(11) -0.0043(9) 0.0035(8) -0.0013(8)
C(17) 0.0170(10) 0.0167(11) 0.0144(11) -0.0015(8) 0.0028(8) -0.0008(8)
C(18) 0.0174(10) 0.0171(11) 0.0141(10) -0.0020(8) 0.0013(8) -0.0001(8)
C(19) 0.0194(11) 0.0234(12) 0.0122(10) 0.0007(9) 0.0020(8) -0.0024(9)
C(20) 0.0223(11) 0.0242(12) 0.0145(11) -0.0044(9) 0.0028(8) -0.0039(9)
C(21) 0.0265(12) 0.0210(12) 0.0260(13) -0.0023(9) 0.0047(10) -0.0043(9)
C(22) 0.0394(15) 0.0259(15) 0.0520(19) -0.0058(11) 0.0043(13) -0.0104(12)
C(23) 0.0211(11) 0.0233(12) 0.0100(10) 0.0011(9) 0.0032(8) 0.0007(8)
C(24) 0.0204(11) 0.0243(12) 0.0154(11) -0.0007(9) 0.0052(8) 0.0044(9)
C(25) 0.0291(13) 0.0205(12) 0.0261(13) -0.0010(9) 0.0089(10) 0.0037(9)
C(26) 0.0482(17) 0.0275(16) 0.0520(19) 0.0026(12) 0.0218(14) 0.0104(12)
C(27) 0.0242(12) 0.0245(13) 0.0219(12) -0.0002(9) 0.0042(9) -0.0016(9)
C(28) 0.0289(13) 0.0406(16) 0.0209(13) -0.0024(11) 0.0003(10) -0.0045(11)
C(29) 0.0360(14) 0.0359(15) 0.0289(14) -0.0069(11) 0.0105(11) -0.0157(11)
C(30) 0.0306(13) 0.0231(13) 0.0390(15) -0.0024(10) 0.0113(11) -0.0096(11)
C(31) 0.0236(12) 0.0152(11) 0.0281(12) -0.0047(9) 0.0064(9) -0.0006(9)
C(32) 0.0311(13) 0.0214(13) 0.0394(15) 0.0010(10) 0.0083(11) 0.0096(11)
C(33) 0.0364(15) 0.0337(15) 0.0289(14) -0.0005(11) 0.0067(11) 0.0142(11)
C(34) 0.0343(14) 0.0376(15) 0.0217(13) 0.0008(11) 0.0118(10) 0.0045(11)
C(35) 0.0256(12) 0.0240(13) 0.0229(12) 0.0002(9) 0.0084(9) 0.0003(9)
C(36) 0.0207(11) 0.0186(11) 0.0204(11) -0.0034(9) 0.0048(9) -0.0000(9)

loop_
_atom_type_symbol
_atom_type_description
_atom_type_scat_dispersion_real
_atom_type_scat_dispersion_imag
_atom_type_scat_source
C C 0.003 0.002
;
International Tables for Crystallography
(1992, Vol. C, Tables 4.2.6.8 and 6.1.1.4)
;
H H 0.000 0.000
;
International Tables for Crystallography
(1992, Vol. C, Table 6.1.1.4)
;
N N 0.006 0.003
;
International Tables for Crystallography
(1992, Vol. C, Tables 4.2.6.8 and 6.1.1.4)
;
O O 0.011 0.006
;
International Tables for Crystallography
(1992, Vol. C, Tables 4.2.6.8 and 6.1.1.4)
;

loop_
_geom_angle_atom_site_label_1
_geom_angle_atom_site_label_2
_geom_angle_atom_site_label_3
_geom_angle
_geom_angle_site_symmetry_1
_geom_angle_site_symmetry_3
C(9) O(5) C(19) 117.57(16) . .
C(11) O(6) C(23) 117.49(15) . .
C(1) N(1) C(2) 112.43(16) . .
C(1) N(1) C(7) 123.95(18) . .
C(2) N(1) C(7) 123.55(16) . .
C(14) N(2) C(15) 123.80(18) . .
C(14) N(2) C(16) 123.87(16) . .
C(15) N(2) C(16) 112.28(16) . .
O(1) C(1) N(1) 125.62(19) . .
O(1) C(1) C(3) 128.96(18) . .
N(1) C(1) C(3) 105.42(18) . .
O(2) C(2) N(1) 125.07(18) . .
O(2) C(2) C(4) 129.1(2) . .
N(1) C(2) C(4) 105.85(17) . .
C(1) C(3) C(4) 108.09(16) . .
C(1) C(3) C(6) 129.7(2) . .
C(4) C(3) C(6) 122.2(2) . .
C(2) C(4) C(3) 108.21(18) . .
C(2) C(4) C(5) 128.92(19) . .
C(3) C(4) C(5) 122.84(17) . .
C(4) C(5) C(17) 114.80(19) . 55603
C(3) C(6) C(18) 115.05(19) . 55603
N(1) C(7) C(8) 113.60(16) . .
C(7) C(8) C(9) 118.95(17) . .
C(7) C(8) C(13) 123.20(18) . .
C(9) C(8) C(13) 117.8(2) . .
O(5) C(9) C(8) 115.28(18) . .
O(5) C(9) C(10) 124.00(17) . .
C(8) C(9) C(10) 120.71(18) . .
C(9) C(10) C(11) 119.70(18) . .
O(6) C(11) C(10) 123.94(18) . .
O(6) C(11) C(12) 115.17(17) . .
C(10) C(11) C(12) 120.9(2) . .
C(11) C(12) C(13) 117.73(18) . .
C(11) C(12) C(14) 119.10(19) . .
C(13) C(12) C(14) 123.17(18) . .
C(8) C(13) C(12) 123.14(18) . .
N(2) C(14) C(12) 113.79(18) . .
O(3) C(15) N(2) 124.81(18) . .
O(3) C(15) C(17) 129.15(18) . .
N(2) C(15) C(17) 106.03(18) . .
O(4) C(16) N(2) 125.53(19) . .
O(4) C(16) C(18) 129.1(2) . .
N(2) C(16) C(18) 105.37(16) . .
C(5) C(17) C(15) 129.0(2) 55603 .
C(5) C(17) C(18) 122.9(2) 55603 .
C(15) C(17) C(18) 108.11(16) . .
C(6) C(18) C(16) 129.50(19) 55603 .
C(6) C(18) C(17) 122.27(18) 55603 .
C(16) C(18) C(17) 108.20(18) . .
O(5) C(19) C(20) 107.16(16) . .
C(19) C(20) C(21) 112.89(17) . .
C(20) C(21) C(22) 113.54(18) . .
O(6) C(23) C(24) 107.04(16) . .
C(23) C(24) C(25) 112.7(2) . .
C(24) C(25) C(26) 113.4(2) . .
O(7) C(27) C(28) 122.3(2) . .
O(7) C(27) C(36) 117.0(2) . .
C(28) C(27) C(36) 120.6(2) . .
C(27) C(28) C(29) 120.0(2) . .
C(28) C(29) C(30) 120.9(2) . .
C(29) C(30) C(31) 120.8(2) . .
C(30) C(31) C(32) 122.7(2) . .
C(30) C(31) C(36) 118.7(2) . .
C(32) C(31) C(36) 118.6(2) . .
C(31) C(32) C(33) 120.6(2) . .
C(32) C(33) C(34) 121.3(2) . .
C(33) C(34) C(35) 119.8(2) . .
O(8) C(35) C(34) 122.3(2) . .
O(8) C(35) C(36) 117.0(2) . .
C(34) C(35) C(36) 120.6(2) . .
C(27) C(36) C(31) 118.9(2) . .
C(27) C(36) C(35) 121.9(2) . .
C(31) C(36) C(35) 119.15(19) . .
C(27) O(7) H(33) 119(2) . .
C(27) O(7) H(35) 9.2 . .
H(33) O(7) H(35) 113.2 . .
C(35) O(8) H(34) 116(2) . .
C(35) O(8) H(36) 9.7 . .
H(34) O(8) H(36) 110.3 . .
C(4) C(5) H(1) 122.6 . .
C(17) C(5) H(1) 122.6 55603 .
C(3) C(6) H(2) 122.3 . .
C(18) C(6) H(2) 122.6 55603 .
N(1) C(7) H(3) 108.3 . .
N(1) C(7) H(4) 108.6 . .
C(8) C(7) H(3) 108.2 . .
C(8) C(7) H(4) 108.7 . .
H(3) C(7) H(4) 109.5 . .
C(9) C(10) H(5) 120.3 . .
C(11) C(10) H(5) 120.0 . .
C(8) C(13) H(6) 118.5 . .
C(12) C(13) H(6) 118.4 . .
N(2) C(14) H(7) 108.1 . .
N(2) C(14) H(8) 108.7 . .
C(12) C(14) H(7) 107.9 . .
C(12) C(14) H(8) 108.7 . .
H(7) C(14) H(8) 109.5 . .
O(5) C(19) H(9) 109.9 . .
O(5) C(19) H(10) 110.0 . .
C(20) C(19) H(9) 109.9 . .
C(20) C(19) H(10) 110.4 . .
H(9) C(19) H(10) 109.5 . .
C(19) C(20) H(11) 108.7 . .
C(19) C(20) H(12) 108.8 . .
C(21) C(20) H(11) 108.1 . .
C(21) C(20) H(12) 108.9 . .
H(11) C(20) H(12) 109.5 . .
C(20) C(21) H(13) 108.0 . .
C(20) C(21) H(14) 108.8 . .
C(22) C(21) H(13) 108.5 . .
C(22) C(21) H(14) 108.4 . .
H(13) C(21) H(14) 109.5 . .
C(21) C(22) H(15) 109.6 . .
C(21) C(22) H(16) 110.0 . .
C(21) C(22) H(17) 108.8 . .
H(15) C(22) H(16) 109.5 . .
H(15) C(22) H(17) 109.5 . .
H(16) C(22) H(17) 109.5 . .
O(6) C(23) H(18) 110.1 . .
O(6) C(23) H(19) 109.9 . .
C(24) C(23) H(18) 109.9 . .
C(24) C(23) H(19) 110.5 . .
H(18) C(23) H(19) 109.5 . .
C(23) C(24) H(20) 108.9 . .
C(23) C(24) H(21) 108.8 . .
C(25) C(24) H(20) 108.2 . .
C(25) C(24) H(21) 108.7 . .
H(20) C(24) H(21) 109.5 . .
C(24) C(25) H(22) 108.2 . .
C(24) C(25) H(23) 108.5 . .
C(26) C(25) H(22) 108.5 . .
C(26) C(25) H(23) 108.7 . .
H(22) C(25) H(23) 109.5 . .
C(25) C(26) H(24) 109.4 . .
C(25) C(26) H(25) 110.1 . .
C(25) C(26) H(26) 109.0 . .
H(24) C(26) H(25) 109.5 . .
H(24) C(26) H(26) 109.5 . .
H(25) C(26) H(26) 109.5 . .
O(7) C(27) H(35) 4.1 . .
C(28) C(27) H(35) 119.6 . .
C(36) C(27) H(35) 119.8 . .
C(27) C(28) H(27) 120.0 . .
C(29) C(28) H(27) 120.0 . .
C(28) C(29) H(28) 119.4 . .
C(30) C(29) H(28) 119.7 . .
C(29) C(30) H(29) 119.5 . .
C(31) C(30) H(29) 119.7 . .
C(31) C(32) H(30) 119.7 . .
C(33) C(32) H(30) 119.6 . .
C(32) C(33) H(31) 119.7 . .
C(34) C(33) H(31) 119.0 . .
C(33) C(34) H(32) 120.5 . .
C(35) C(34) H(32) 119.7 . .
O(8) C(35) H(36) 4.3 . .
C(34) C(35) H(36) 119.6 . .
C(36) C(35) H(36) 119.8 . .
O(7) H(35) C(27) 166.8 . .
O(8) H(36) C(35) 166.0 . .

loop_
_geom_bond_atom_site_label_1
_geom_bond_atom_site_label_2
_geom_bond_distance
_geom_bond_site_symmetry_2
O(1) C(1) 1.209(2) .
O(2) C(2) 1.207(2) .
O(3) C(15) 1.211(2) .
O(4) C(16) 1.206(2) .
O(5) C(9) 1.365(2) .
O(5) C(19) 1.442(2) .
O(6) C(11) 1.366(2) .
O(6) C(23) 1.445(2) .
O(7) C(27) 1.374(4) .
O(8) C(35) 1.376(4) .
N(1) C(1) 1.399(2) .
N(1) C(2) 1.390(2) .
N(1) C(7) 1.456(2) .
N(2) C(14) 1.454(2) .
N(2) C(15) 1.394(2) .
N(2) C(16) 1.402(3) .
C(1) C(3) 1.494(3) .
C(2) C(4) 1.488(2) .
C(3) C(4) 1.390(3) .
C(3) C(6) 1.391(2) .
C(4) C(5) 1.389(3) .
C(5) C(17) 1.382(2) 55603
C(6) C(18) 1.390(3) 55603
C(7) C(8) 1.506(3) .
C(8) C(9) 1.400(2) .
C(8) C(13) 1.384(2) .
C(9) C(10) 1.390(3) .
C(10) C(11) 1.392(2) .
C(11) C(12) 1.397(2) .
C(12) C(13) 1.388(3) .
C(12) C(14) 1.503(2) .
C(15) C(17) 1.488(3) .
C(16) C(18) 1.496(2) .
C(17) C(18) 1.392(3) .
C(19) C(20) 1.505(2) .
C(20) C(21) 1.517(3) .
C(21) C(22) 1.519(3) .
C(23) C(24) 1.505(3) .
C(24) C(25) 1.518(3) .
C(25) C(26) 1.520(3) .
C(27) C(28) 1.368(3) .
C(27) C(36) 1.422(3) .
C(28) C(29) 1.407(3) .
C(29) C(30) 1.359(3) .
C(30) C(31) 1.419(3) .
C(31) C(32) 1.423(3) .
C(31) C(36) 1.419(3) .
C(32) C(33) 1.362(3) .
C(33) C(34) 1.403(3) .
C(34) C(35) 1.374(3) .
C(35) C(36) 1.424(3) .
O(7) H(33) 0.95(3) .
O(8) H(34) 0.95(3) .
C(5) H(1) 0.950 .
C(6) H(2) 0.950 .
C(7) H(3) 0.950 .
C(7) H(4) 0.950 .
C(10) H(5) 0.950 .
C(13) H(6) 0.950 .
C(14) H(7) 0.950 .
C(14) H(8) 0.950 .
C(19) H(9) 0.950 .
C(19) H(10) 0.950 .
C(20) H(11) 0.950 .
C(20) H(12) 0.950 .
C(21) H(13) 0.950 .
C(21) H(14) 0.950 .
C(22) H(15) 0.950 .
C(22) H(16) 0.950 .
C(22) H(17) 0.950 .
C(23) H(18) 0.950 .
C(23) H(19) 0.950 .
C(24) H(20) 0.950 .
C(24) H(21) 0.950 .
C(25) H(22) 0.950 .
C(25) H(23) 0.950 .
C(26) H(24) 0.950 .
C(26) H(25) 0.950 .
C(26) H(26) 0.950 .
C(28) H(27) 0.950 .
C(29) H(28) 0.950 .
C(30) H(29) 0.950 .
C(32) H(30) 0.950 .
C(33) H(31) 0.950 .
C(34) H(32) 0.950 .

loop_
_geom_contact_atom_site_label_1
_geom_contact_atom_site_label_2
_geom_contact_distance
_geom_contact_site_symmetry_2
O(1) C(24) 3.566(2) 55703
O(1) C(28) 3.580(2) 45501
O(1) C(29) 3.478(3) 45504
O(1) C(30) 3.431(3) 45504
O(2) O(3) 2.998(2) 65501
O(2) O(7) 3.482(4) .
O(2) O(8) 2.834(3) 65603
O(2) C(28) 3.587(3) .
O(3) O(2) 2.998(2) 45501
O(3) O(7) 2.837(3) 45501
O(3) O(8) 3.479(3) 55603
O(3) C(34) 3.586(3) 55603
O(4) C(20) 3.568(2) 65703
O(4) C(32) 3.431(3) 54602
O(4) C(33) 3.483(3) 54602
O(4) C(34) 3.581(3) 65603
O(7) O(2) 3.482(4) .
O(7) O(3) 2.837(3) 65501
O(7) C(3) 3.542(4) 65501
O(7) C(5) 3.552(3) .
O(7) C(5) 3.142(4) 65603
O(7) C(6) 3.483(4) 65501
O(7) C(15) 3.475(3) 65501
O(8) O(2) 2.834(3) 65603
O(8) O(3) 3.479(3) 55603
O(8) C(2) 3.473(4) 65603
O(8) C(5) 3.544(4) .
O(8) C(5) 3.137(3) 65603
O(8) C(6) 3.489(3) 65501
O(8) C(18) 3.550(4) 65603
N(1) C(28) 3.471(3) .
N(1) C(29) 3.540(3) .
N(2) C(33) 3.538(3) 55603
N(2) C(34) 3.467(2) 55603
C(1) C(29) 3.484(3) .
C(2) O(8) 3.473(4) 65603
C(2) C(27) 3.459(3) .
C(2) C(28) 3.273(3) .
C(3) O(7) 3.542(4) 45501
C(3) C(30) 3.564(3) .
C(4) C(27) 3.351(3) .
C(4) C(28) 3.559(3) .
C(4) C(36) 3.523(3) .
C(5) O(7) 3.552(3) .
C(5) O(7) 3.142(4) 65603
C(5) O(8) 3.544(4) .
C(5) O(8) 3.137(3) 65603
C(5) C(27) 3.478(3) .
C(5) C(35) 3.475(3) .
C(5) C(36) 3.375(3) .
C(6) O(7) 3.483(4) 45501
C(6) O(8) 3.489(3) 45501
C(6) C(31) 3.594(3) .
C(9) C(23) 3.552(3) 55703
C(11) C(19) 3.550(3) 65703
C(15) O(7) 3.475(3) 45501
C(15) C(34) 3.271(3) 55603
C(15) C(35) 3.461(3) 55603
C(16) C(33) 3.483(3) 55603
C(17) C(34) 3.561(3) 55603
C(17) C(35) 3.353(3) 55603
C(17) C(36) 3.526(2) 55603
C(18) O(8) 3.550(4) 65603
C(18) C(32) 3.564(3) 55603
C(19) C(11) 3.550(3) 65703
C(20) O(4) 3.568(2) 65703
C(23) C(9) 3.552(3) 55703
C(24) O(1) 3.566(2) 55703
C(27) C(2) 3.459(3) .
C(27) C(4) 3.351(3) .
C(27) C(5) 3.478(3) .
C(28) O(1) 3.580(2) 65501
C(28) O(2) 3.587(3) .
C(28) N(1) 3.471(3) .
C(28) C(2) 3.273(3) .
C(28) C(4) 3.559(3) .
C(29) O(1) 3.478(3) 55504
C(29) N(1) 3.540(3) .
C(29) C(1) 3.484(3) .
C(30) O(1) 3.431(3) 55504
C(30) C(3) 3.564(3) .
C(31) C(6) 3.594(3) .
C(32) O(4) 3.431(3) 55602
C(32) C(18) 3.564(3) 55603
C(33) O(4) 3.483(3) 55602
C(33) N(2) 3.538(3) 55603
C(33) C(16) 3.483(3) 55603
C(34) O(3) 3.586(3) 55603
C(34) O(4) 3.581(3) 65603
C(34) N(2) 3.467(2) 55603
C(34) C(15) 3.271(3) 55603
C(34) C(17) 3.561(3) 55603
C(35) C(5) 3.475(3) .
C(35) C(15) 3.461(3) 55603
C(35) C(17) 3.353(3) 55603
C(36) C(4) 3.523(3) .
C(36) C(5) 3.375(3) .
C(36) C(17) 3.526(2) 55603
O(1) H(20) 2.671 55703
O(1) H(24) 3.061 55702
O(1) H(27) 3.327 45501
O(1) H(28) 3.057 45504
O(1) H(29) 2.995 45504
O(1) H(35) 3.596 45501
O(2) H(27) 3.350 .
O(2) H(33) 3.09(4) .
O(2) H(34) 1.98(4) 65603
O(2) H(35) 3.507 .
O(2) H(36) 3.127 65603
O(3) H(32) 3.348 55603
O(3) H(33) 1.97(4) 45501
O(3) H(34) 3.05(4) 55603
O(3) H(35) 3.127 45501
O(3) H(36) 3.511 55603
O(4) H(11) 2.674 65703
O(4) H(15) 3.059 54702
O(4) H(30) 2.993 54602
O(4) H(31) 3.069 54602
O(4) H(32) 3.327 65603
O(4) H(36) 3.595 65603
O(5) H(21) 3.214 55703
O(5) H(25) 3.524 55702
O(6) H(12) 3.211 65703
O(6) H(16) 3.521 54702
O(7) H(1) 3.272 .
O(7) H(1) 2.381 65603
O(7) H(2) 3.378 65501
O(7) H(35) 0.426 .
O(7) H(36) 2.487 .
O(8) H(1) 3.262 .
O(8) H(1) 2.376 65603
O(8) H(2) 3.386 65501
O(8) H(35) 2.489 .
O(8) H(36) 0.428 .
N(1) H(27) 3.457 .
N(1) H(28) 3.592 .
N(2) H(31) 3.581 55603
N(2) H(32) 3.455 55603
C(1) H(20) 3.464 55703
C(1) H(28) 3.562 .
C(1) H(33) 3.54(4) 45501
C(2) H(27) 3.290 .
C(2) H(33) 3.56(4) .
C(2) H(34) 2.79(4) 65603
C(2) H(35) 3.583 .
C(4) H(34) 3.27(4) 65603
C(5) H(33) 3.13(4) 65603
C(5) H(34) 3.18(4) 65603
C(5) H(35) 3.534 .
C(5) H(35) 3.555 65603
C(5) H(36) 3.533 .
C(5) H(36) 3.552 65603
C(6) H(29) 3.495 45504
C(6) H(30) 3.493 45504
C(6) H(35) 3.513 45501
C(6) H(36) 3.511 45501
C(7) H(18) 3.438 65703
C(7) H(20) 3.455 55703
C(7) H(23) 3.574 65703
C(7) H(25) 3.457 55702
C(8) H(10) 3.048 65703
C(8) H(19) 2.867 55703
C(8) H(20) 3.515 55703
C(8) H(21) 3.543 55703
C(9) H(10) 3.064 65703
C(9) H(19) 2.875 55703
C(9) H(21) 3.392 55703
C(10) H(10) 2.980 65703
C(10) H(19) 2.984 55703
C(11) H(10) 2.873 65703
C(11) H(12) 3.393 65703
C(11) H(19) 3.062 55703
C(12) H(10) 2.864 65703
C(12) H(11) 3.516 65703
C(12) H(12) 3.540 65703
C(12) H(19) 3.049 55703
C(13) H(10) 2.925 65703
C(13) H(19) 2.932 55703
C(14) H(9) 3.443 55703
C(14) H(11) 3.454 65703
C(14) H(14) 3.579 55703
C(14) H(16) 3.458 54702
C(15) H(32) 3.290 55603
C(15) H(33) 2.75(4) 45501
C(15) H(34) 3.51(5) 55603
C(15) H(36) 3.587 55603
C(16) H(11) 3.466 65703
C(16) H(31) 3.555 55603
C(16) H(34) 3.56(5) 65603
C(17) H(33) 3.22(4) 45501
C(19) H(7) 3.435 55703
C(19) H(32) 3.476 55601
C(20) H(8) 3.262 65703
C(20) H(16) 3.579 55504
C(20) H(32) 3.132 55601
C(21) H(17) 2.998 45504
C(21) H(21) 3.585 55703
C(21) H(22) 3.514 55702
C(21) H(25) 3.204 55702
C(21) H(31) 3.392 55601
C(21) H(32) 3.255 55601
C(22) H(8) 3.117 55702
C(22) H(14) 3.281 55504
C(22) H(17) 3.095 45504
C(22) H(22) 3.095 55702
C(22) H(31) 3.324 55601
C(22) H(31) 3.231 55604
C(23) H(3) 3.430 65703
C(23) H(27) 3.478 65703
C(24) H(4) 3.266 55703
C(24) H(25) 3.580 44504
C(24) H(27) 3.135 65703
C(25) H(12) 3.582 65703
C(25) H(13) 3.517 54702
C(25) H(16) 3.195 54702
C(25) H(26) 2.999 54504
C(25) H(27) 3.258 65703
C(25) H(28) 3.399 65703
C(26) H(4) 3.118 54702
C(26) H(13) 3.103 54702
C(26) H(23) 3.285 44504
C(26) H(26) 3.094 54504
C(26) H(28) 3.227 54702
C(26) H(28) 3.320 65703
C(27) H(1) 3.571 .
C(27) H(1) 3.593 65603
C(27) H(2) 3.394 65501
C(27) H(29) 3.537 55504
C(27) H(35) 0.956 .
C(27) H(36) 2.678 .
C(28) H(3) 3.546 .
C(28) H(20) 3.335 65703
C(28) H(23) 3.336 65703
C(28) H(24) 3.493 65703
C(28) H(29) 3.504 55504
C(28) H(35) 2.020 .
C(29) H(23) 3.335 65703
C(29) H(24) 3.542 55702
C(29) H(24) 3.145 65703
C(29) H(29) 3.504 55504
C(29) H(35) 3.267 .
C(30) H(2) 3.126 55504
C(30) H(29) 3.539 55504
C(31) H(2) 3.375 55504
C(31) H(29) 3.554 55504
C(31) H(30) 3.555 55504
C(31) H(35) 3.312 .
C(31) H(36) 3.316 .
C(32) H(2) 3.125 55504
C(32) H(30) 3.540 55504
C(33) H(14) 3.326 55401
C(33) H(15) 3.153 55401
C(33) H(15) 3.543 45404
C(33) H(30) 3.505 55504
C(33) H(36) 3.267 .
C(34) H(7) 3.547 55603
C(34) H(11) 3.329 55401
C(34) H(14) 3.326 55401
C(34) H(15) 3.499 55401
C(34) H(30) 3.508 55504
C(34) H(36) 2.026 .
C(35) H(1) 3.567 .
C(35) H(1) 3.591 65603
C(35) H(2) 3.395 65501
C(35) H(30) 3.537 55504
C(35) H(35) 2.677 .
C(35) H(36) 0.956 .
C(36) H(2) 3.411 65501
C(36) H(29) 3.545 55504
C(36) H(30) 3.544 55504
C(36) H(35) 2.071 .
C(36) H(36) 2.073 .
H(1) O(7) 3.272 .
H(1) O(7) 2.381 65603
H(1) O(8) 3.262 .
H(1) O(8) 2.376 65603
H(1) C(27) 3.571 .
H(1) C(27) 3.593 65603
H(1) C(35) 3.567 .
H(1) C(35) 3.591 65603
H(1) H(1) 2.952 65603
H(1) H(33) 3.583 .
H(1) H(33) 2.545 65603
H(1) H(34) 3.568 .
H(1) H(34) 2.582 65603
H(1) H(35) 3.368 .
H(1) H(35) 2.770 65603
H(1) H(36) 3.366 .
H(1) H(36) 2.767 65603
H(2) O(7) 3.378 45501
H(2) O(8) 3.386 45501
H(2) C(27) 3.394 45501
H(2) C(30) 3.126 45504
H(2) C(31) 3.375 45504
H(2) C(32) 3.125 45504
H(2) C(35) 3.395 45501
H(2) C(36) 3.411 45501
H(2) H(29) 2.645 45504
H(2) H(30) 2.644 45504
H(2) H(35) 3.295 45501
H(2) H(36) 3.295 45501
H(3) C(23) 3.430 65703
H(3) C(28) 3.546 .
H(3) H(5) 3.410 65703
H(3) H(18) 2.503 65703
H(3) H(23) 2.861 65703
H(3) H(27) 3.035 .
H(3) H(28) 3.548 .
H(4) C(24) 3.266 55703
H(4) C(26) 3.118 55702
H(4) H(19) 3.570 55703
H(4) H(20) 2.842 55703
H(4) H(21) 2.869 55703
H(4) H(23) 3.461 65703
H(4) H(24) 2.988 55702
H(4) H(25) 2.568 55702
H(4) H(26) 3.333 55702
H(5) H(3) 3.410 65703
H(5) H(7) 3.426 55703
H(5) H(10) 3.531 65703
H(5) H(19) 3.547 55703
H(6) H(10) 3.458 65703
H(6) H(19) 3.467 55703
H(6) H(33) 3.565 45501
H(6) H(34) 3.585 65603
H(7) C(19) 3.435 55703
H(7) C(34) 3.547 55603
H(7) H(5) 3.426 55703
H(7) H(9) 2.508 55703
H(7) H(14) 2.867 55703
H(7) H(31) 3.542 55603
H(7) H(32) 3.039 55603
H(8) C(20) 3.262 65703
H(8) C(22) 3.117 54702
H(8) H(10) 3.562 65703
H(8) H(11) 2.841 65703
H(8) H(12) 2.861 65703
H(8) H(14) 3.466 55703
H(8) H(15) 2.981 54702
H(8) H(16) 2.570 54702
H(8) H(17) 3.336 54702
H(9) C(14) 3.443 55703
H(9) H(7) 2.508 55703
H(9) H(32) 3.053 55601
H(10) C(8) 3.048 65703
H(10) C(9) 3.064 65703
H(10) C(10) 2.980 65703
H(10) C(11) 2.873 65703
H(10) C(12) 2.864 65703
H(10) C(13) 2.925 65703
H(10) H(5) 3.531 65703
H(10) H(6) 3.458 65703
H(10) H(8) 3.562 65703
H(11) O(4) 2.674 65703
H(11) C(12) 3.516 65703
H(11) C(14) 3.454 65703
H(11) C(16) 3.466 65703
H(11) C(34) 3.329 55601
H(11) H(8) 2.841 65703
H(11) H(16) 3.519 55504
H(11) H(32) 2.526 55601
H(12) O(6) 3.211 65703
H(12) C(11) 3.393 65703
H(12) C(12) 3.540 65703
H(12) C(25) 3.582 65703
H(12) H(8) 2.861 65703
H(12) H(16) 2.871 55504
H(12) H(22) 2.822 65703
H(12) H(23) 3.537 65703
H(12) H(25) 3.594 55702
H(13) C(25) 3.517 55702
H(13) C(26) 3.103 55702
H(13) H(17) 3.015 45504
H(13) H(21) 2.822 55703
H(13) H(22) 2.952 55702
H(13) H(25) 2.319 55702
H(13) H(26) 3.325 55702
H(14) C(14) 3.579 55703
H(14) C(22) 3.281 45504
H(14) C(33) 3.326 55601
H(14) C(34) 3.326 55601
H(14) H(7) 2.867 55703
H(14) H(8) 3.466 55703
H(14) H(15) 3.529 45504
H(14) H(16) 3.413 45504
H(14) H(17) 2.499 45504
H(14) H(21) 3.545 55703
H(14) H(31) 2.687 55601
H(14) H(32) 2.708 55601
H(15) O(4) 3.059 55702
H(15) C(33) 3.153 55601
H(15) C(33) 3.543 55604
H(15) C(34) 3.499 55601
H(15) H(8) 2.981 55702
H(15) H(14) 3.529 55504
H(15) H(17) 3.077 45504
H(15) H(31) 2.601 55601
H(15) H(31) 2.730 55604
H(15) H(32) 3.281 55601
H(16) O(6) 3.521 55702
H(16) C(14) 3.458 55702
H(16) C(20) 3.579 45504
H(16) C(25) 3.195 55702
H(16) H(8) 2.570 55702
H(16) H(11) 3.519 45504
H(16) H(12) 2.871 45504
H(16) H(14) 3.413 55504
H(16) H(17) 2.757 45504
H(16) H(21) 3.586 55702
H(16) H(22) 2.308 55702
H(16) H(25) 3.359 55702
H(17) C(21) 2.998 55504
H(17) C(22) 3.095 55504
H(17) H(8) 3.336 55702
H(17) H(13) 3.015 55504
H(17) H(14) 2.499 55504
H(17) H(15) 3.077 55504
H(17) H(16) 2.757 55504
H(17) H(22) 3.315 55702
H(17) H(31) 2.875 55604
H(18) C(7) 3.438 65703
H(18) H(3) 2.503 65703
H(18) H(27) 3.054 65703
H(19) C(8) 2.867 55703
H(19) C(9) 2.875 55703
H(19) C(10) 2.984 55703
H(19) C(11) 3.062 55703
H(19) C(12) 3.049 55703
H(19) C(13) 2.932 55703
H(19) H(4) 3.570 55703
H(19) H(5) 3.547 55703
H(19) H(6) 3.467 55703
H(20) O(1) 2.671 55703
H(20) C(1) 3.464 55703
H(20) C(7) 3.455 55703
H(20) C(8) 3.515 55703
H(20) C(28) 3.335 65703
H(20) H(4) 2.842 55703
H(20) H(25) 3.513 44504
H(20) H(27) 2.533 65703
H(21) O(5) 3.214 55703
H(21) C(8) 3.543 55703
H(21) C(9) 3.392 55703
H(21) C(21) 3.585 55703
H(21) H(4) 2.869 55703
H(21) H(13) 2.822 55703
H(21) H(14) 3.545 55703
H(21) H(16) 3.586 54702
H(21) H(25) 2.874 44504
H(22) C(21) 3.514 54702
H(22) C(22) 3.095 54702
H(22) H(12) 2.822 65703
H(22) H(13) 2.952 54702
H(22) H(16) 2.308 54702
H(22) H(17) 3.315 54702
H(22) H(26) 3.020 54504
H(23) C(7) 3.574 65703
H(23) C(26) 3.285 54504
H(23) C(28) 3.336 65703
H(23) C(29) 3.335 65703
H(23) H(3) 2.861 65703
H(23) H(4) 3.461 65703
H(23) H(12) 3.537 65703
H(23) H(24) 3.541 54504
H(23) H(25) 3.411 54504
H(23) H(26) 2.501 54504
H(23) H(27) 2.712 65703
H(23) H(28) 2.700 65703
H(24) O(1) 3.061 54702
H(24) C(28) 3.493 65703
H(24) C(29) 3.542 54702
H(24) C(29) 3.145 65703
H(24) H(4) 2.988 54702
H(24) H(23) 3.541 44504
H(24) H(26) 3.071 54504
H(24) H(27) 3.270 65703
H(24) H(28) 2.731 54702
H(24) H(28) 2.592 65703
H(25) O(5) 3.524 54702
H(25) C(7) 3.457 54702
H(25) C(21) 3.204 54702
H(25) C(24) 3.580 54504
H(25) H(4) 2.568 54702
H(25) H(12) 3.594 54702
H(25) H(13) 2.319 54702
H(25) H(16) 3.359 54702
H(25) H(20) 3.513 54504
H(25) H(21) 2.874 54504
H(25) H(23) 3.411 44504
H(25) H(26) 2.758 54504
H(26) C(25) 2.999 44504
H(26) C(26) 3.094 44504
H(26) H(4) 3.333 54702
H(26) H(13) 3.325 54702
H(26) H(22) 3.020 44504
H(26) H(23) 2.501 44504
H(26) H(24) 3.071 44504
H(26) H(25) 2.758 44504
H(26) H(28) 2.867 54702
H(27) O(1) 3.327 65501
H(27) O(2) 3.350 .
H(27) N(1) 3.457 .
H(27) C(2) 3.290 .
H(27) C(23) 3.478 65703
H(27) C(24) 3.135 65703
H(27) C(25) 3.258 65703
H(27) H(3) 3.035 .
H(27) H(18) 3.054 65703
H(27) H(20) 2.533 65703
H(27) H(23) 2.712 65703
H(27) H(24) 3.270 65703
H(27) H(35) 2.315 .
H(28) O(1) 3.057 55504
H(28) N(1) 3.592 .
H(28) C(1) 3.562 .
H(28) C(25) 3.399 65703
H(28) C(26) 3.227 55702
H(28) C(26) 3.320 65703
H(28) H(3) 3.548 .
H(28) H(23) 2.700 65703
H(28) H(24) 2.731 55702
H(28) H(24) 2.592 65703
H(28) H(26) 2.867 55702
H(29) O(1) 2.995 55504
H(29) C(6) 3.495 55504
H(29) C(27) 3.537 45504
H(29) C(28) 3.504 45504
H(29) C(29) 3.504 45504
H(29) C(30) 3.539 45504
H(29) C(31) 3.554 45504
H(29) C(36) 3.545 45504
H(29) H(2) 2.645 55504
H(30) O(4) 2.993 55602
H(30) C(6) 3.493 55504
H(30) C(31) 3.555 45504
H(30) C(32) 3.540 45504
H(30) C(33) 3.505 45504
H(30) C(34) 3.508 45504
H(30) C(35) 3.537 45504
H(30) C(36) 3.544 45504
H(30) H(2) 2.644 55504
H(31) O(4) 3.069 55602
H(31) N(2) 3.581 55603
H(31) C(16) 3.555 55603
H(31) C(21) 3.392 55401
H(31) C(22) 3.324 55401
H(31) C(22) 3.231 45404
H(31) H(7) 3.542 55603
H(31) H(14) 2.687 55401
H(31) H(15) 2.601 55401
H(31) H(15) 2.730 45404
H(31) H(17) 2.875 45404
H(32) O(3) 3.348 55603
H(32) O(4) 3.327 65603
H(32) N(2) 3.455 55603
H(32) C(15) 3.290 55603
H(32) C(19) 3.476 55401
H(32) C(20) 3.132 55401
H(32) C(21) 3.255 55401
H(32) H(7) 3.039 55603
H(32) H(9) 3.053 55401
H(32) H(11) 2.526 55401
H(32) H(14) 2.708 55401
H(32) H(15) 3.281 55401
H(32) H(36) 2.319 .
H(33) O(2) 3.09(4) .
H(33) O(3) 1.97(4) 65501
H(33) C(1) 3.54(4) 65501
H(33) C(2) 3.56(4) .
H(33) C(5) 3.13(4) 65603
H(33) C(15) 2.75(4) 65501
H(33) C(17) 3.22(4) 65501
H(33) H(1) 3.583 .
H(33) H(1) 2.545 65603
H(33) H(6) 3.565 65501
H(33) H(35) 1.185 .
H(33) H(36) 3.387 .
H(34) O(2) 1.98(4) 65603
H(34) O(3) 3.05(4) 55603
H(34) C(2) 2.79(4) 65603
H(34) C(4) 3.27(4) 65603
H(34) C(5) 3.18(4) 65603
H(34) C(15) 3.51(5) 55603
H(34) C(16) 3.56(5) 65603
H(34) H(1) 3.568 .
H(34) H(1) 2.582 65603
H(34) H(6) 3.585 65603
H(34) H(35) 3.401 .
H(34) H(36) 1.170 .
H(35) O(1) 3.596 65501
H(35) O(2) 3.507 .
H(35) O(3) 3.127 65501
H(35) O(7) 0.426 .
H(35) O(8) 2.489 .
H(35) C(2) 3.583 .
H(35) C(5) 3.534 .
H(35) C(5) 3.555 65603
H(35) C(6) 3.513 65501
H(35) C(27) 0.956 .
H(35) C(28) 2.020 .
H(35) C(29) 3.267 .
H(35) C(31) 3.312 .
H(35) C(35) 2.677 .
H(35) C(36) 2.071 .
H(35) H(1) 3.368 .
H(35) H(1) 2.770 65603
H(35) H(2) 3.295 65501
H(35) H(27) 2.315 .
H(35) H(33) 1.185 .
H(35) H(34) 3.401 .
H(35) H(36) 2.513 .
H(36) O(2) 3.127 65603
H(36) O(3) 3.511 55603
H(36) O(4) 3.595 65603
H(36) O(7) 2.487 .
H(36) O(8) 0.428 .
H(36) C(5) 3.533 .
H(36) C(5) 3.552 65603
H(36) C(6) 3.511 65501
H(36) C(15) 3.587 55603
H(36) C(27) 2.678 .
H(36) C(31) 3.316 .
H(36) C(33) 3.267 .
H(36) C(34) 2.026 .
H(36) C(35) 0.956 .
H(36) C(36) 2.073 .
H(36) H(1) 3.366 .
H(36) H(1) 2.767 65603
H(36) H(2) 3.295 65501
H(36) H(32) 2.319 .
H(36) H(33) 3.387 .
H(36) H(34) 1.170 .
H(36) H(35) 2.513 .

loop_
_geom_torsion_atom_site_label_1
_geom_torsion_atom_site_label_2
_geom_torsion_atom_site_label_3
_geom_torsion_atom_site_label_4
_geom_torsion
_geom_torsion_site_symmetry_1
_geom_torsion_site_symmetry_3
_geom_torsion_site_symmetry_4
C(9) O(5) C(19) C(20) -174.49(17) . . .
C(19) O(5) C(9) C(8) -174.82(18) . . .
C(19) O(5) C(9) C(10) 6.1(2) . . .
C(11) O(6) C(23) C(24) -174.76(17) . . .
C(23) O(6) C(11) C(10) 6.4(2) . . .
C(23) O(6) C(11) C(12) -174.96(18) . . .
C(1) N(1) C(2) O(2) -178.7(2) . . .
C(1) N(1) C(2) C(4) 0.3(2) . . .
C(2) N(1) C(1) O(1) 179.3(2) . . .
C(2) N(1) C(1) C(3) -0.6(2) . . .
C(1) N(1) C(7) C(8) 110.2(2) . . .
C(7) N(1) C(1) O(1) -3.6(3) . . .
C(7) N(1) C(1) C(3) 176.56(18) . . .
C(2) N(1) C(7) C(8) -73.0(2) . . .
C(7) N(1) C(2) O(2) 4.1(3) . . .
C(7) N(1) C(2) C(4) -176.78(18) . . .
C(14) N(2) C(15) O(3) 3.7(3) . . .
C(14) N(2) C(15) C(17) -177.10(18) . . .
C(15) N(2) C(14) C(12) -72.4(2) . . .
C(14) N(2) C(16) O(4) -3.4(3) . . .
C(14) N(2) C(16) C(18) 176.76(18) . . .
C(16) N(2) C(14) C(12) 110.3(2) . . .
C(15) N(2) C(16) O(4) 179.1(2) . . .
C(15) N(2) C(16) C(18) -0.8(2) . . .
C(16) N(2) C(15) O(3) -178.8(2) . . .
C(16) N(2) C(15) C(17) 0.4(2) . . .
O(1) C(1) C(3) C(4) -179.3(2) . . .
O(1) C(1) C(3) C(6) 2.9(4) . . .
N(1) C(1) C(3) C(4) 0.6(2) . . .
N(1) C(1) C(3) C(6) -177.3(2) . . .
O(2) C(2) C(4) C(3) 179.0(2) . . .
O(2) C(2) C(4) C(5) -3.0(4) . . .
N(1) C(2) C(4) C(3) 0.03(18) . . .
N(1) C(2) C(4) C(5) 178.0(2) . . .
C(1) C(3) C(4) C(2) -0.4(2) . . .
C(1) C(3) C(4) C(5) -178.4(2) . . .
C(1) C(3) C(6) C(18) 177.0(2) . . 55603
C(4) C(3) C(6) C(18) -0.6(3) . . 55603
C(6) C(3) C(4) C(2) 177.6(2) . . .
C(6) C(3) C(4) C(5) -0.4(3) . . .
C(2) C(4) C(5) C(17) -176.5(2) . . 55603
C(3) C(4) C(5) C(17) 1.2(3) . . 55603
C(4) C(5) C(17) C(15) 176.2(2) . 55603 55603
C(4) C(5) C(17) C(18) -0.9(3) . 55603 55603
C(3) C(6) C(18) C(16) -177.1(2) . 55603 55603
C(3) C(6) C(18) C(17) 0.8(3) . 55603 55603
N(1) C(7) C(8) C(9) -177.03(18) . . .
N(1) C(7) C(8) C(13) 3.6(3) . . .
C(7) C(8) C(9) O(5) 1.9(2) . . .
C(7) C(8) C(9) C(10) -178.93(19) . . .
C(7) C(8) C(13) C(12) 179.4(2) . . .
C(9) C(8) C(13) C(12) 0.0(2) . . .
C(13) C(8) C(9) O(5) -178.64(18) . . .
C(13) C(8) C(9) C(10) 0.5(3) . . .
O(5) C(9) C(10) C(11) 178.56(19) . . .
C(8) C(9) C(10) C(11) -0.5(3) . . .
C(9) C(10) C(11) O(6) 178.57(19) . . .
C(9) C(10) C(11) C(12) -0.0(2) . . .
O(6) C(11) C(12) C(13) -178.20(18) . . .
O(6) C(11) C(12) C(14) 2.0(2) . . .
C(10) C(11) C(12) C(13) 0.5(3) . . .
C(10) C(11) C(12) C(14) -179.31(19) . . .
C(11) C(12) C(13) C(8) -0.5(3) . . .
C(11) C(12) C(14) N(2) -177.27(18) . . .
C(13) C(12) C(14) N(2) 2.9(3) . . .
C(14) C(12) C(13) C(8) 179.3(2) . . .
O(3) C(15) C(17) C(5) -3.2(3) . . 55603
O(3) C(15) C(17) C(18) 179.3(2) . . .
N(2) C(15) C(17) C(5) 177.6(2) . . 55603
N(2) C(15) C(17) C(18) 0.1(2) . . .
O(4) C(16) C(18) C(6) 2.8(4) . . 55603
O(4) C(16) C(18) C(17) -179.1(2) . . .
N(2) C(16) C(18) C(6) -177.3(2) . . 55603
N(2) C(16) C(18) C(17) 0.8(2) . . .
C(5) C(17) C(18) C(6) 0.0(2) 55603 . 55603
C(5) C(17) C(18) C(16) -178.3(2) 55603 . .
C(15) C(17) C(18) C(6) 177.7(2) . . 55603
C(15) C(17) C(18) C(16) -0.6(2) . . .
O(5) C(19) C(20) C(21) 73.3(2) . . .
C(19) C(20) C(21) C(22) 176.3(2) . . .
O(6) C(23) C(24) C(25) 73.3(2) . . .
C(23) C(24) C(25) C(26) 175.99(18) . . .
O(7) C(27) C(28) C(29) -174.7(2) . . .
O(7) C(27) C(36) C(31) 174.7(2) . . .
O(7) C(27) C(36) C(35) -3.6(3) . . .
C(28) C(27) C(36) C(31) -1.9(3) . . .
C(28) C(27) C(36) C(35) 179.8(2) . . .
C(36) C(27) C(28) C(29) 1.7(3) . . .
C(27) C(28) C(29) C(30) -0.1(3) . . .
C(28) C(29) C(30) C(31) -1.2(3) . . .
C(29) C(30) C(31) C(32) -179.5(2) . . .
C(29) C(30) C(31) C(36) 1.0(3) . . .
C(30) C(31) C(32) C(33) 179.6(2) . . .
C(30) C(31) C(36) C(27) 0.6(3) . . .
C(30) C(31) C(36) C(35) 178.9(2) . . .
C(32) C(31) C(36) C(27) -178.9(2) . . .
C(32) C(31) C(36) C(35) -0.6(3) . . .
C(36) C(31) C(32) C(33) -0.9(3) . . .
C(31) C(32) C(33) C(34) 1.2(4) . . .
C(32) C(33) C(34) C(35) 0.0(3) . . .
C(33) C(34) C(35) O(8) 174.5(2) . . .
C(33) C(34) C(35) C(36) -1.6(3) . . .
O(8) C(35) C(36) C(27) 3.9(3) . . .
O(8) C(35) C(36) C(31) -174.4(2) . . .
C(34) C(35) C(36) C(27) -179.9(2) . . .
C(34) C(35) C(36) C(31) 1.8(3) . . .
